data_7100539
_journal_name_full 'Chemical Communications'
_journal_paper_doi 10.1039/b510081j
_journal_year 2005
_chemical_formula_moiety 'C26 H22 N2 O4 S2'
_chemical_formula_sum 'C26 H22 N2 O4 S2'
_chemical_formula_weight 490.58
_space_group_IT_number 14
_symmetry_space_group_name_Hall '-P 2yn'
_symmetry_space_group_name_H-M 'P 1 21/n 1'
_cell_angle_alpha 90
_cell_angle_beta 101.564(5)
_cell_angle_gamma 90
_cell_formula_units_Z 4
_cell_length_a 9.0079(10)
_cell_length_b 14.0545(15)
_cell_length_c 18.9564(19)
_cell_measurement_temperature 293(2)
_cell_volume 2351.2(4)
_diffrn_ambient_temperature 293(2)
_exptl_crystal_density_diffrn 1.386
_cod_original_sg_symbol_H-M 'P 21/n'
_cod_database_code 7100539

loop_
_symmetry_equiv_pos_as_xyz
'x, y, z'
'-x+1/2, y+1/2, -z+1/2'
'-x, -y, -z'
'x-1/2, -y-1/2, z-1/2'

loop_
_atom_site_label
_atom_site_type_symbol
_atom_site_fract_x
_atom_site_fract_y
_atom_site_fract_z
_atom_site_U_iso_or_equiv
_atom_site_adp_type
_atom_site_occupancy
_atom_site_symmetry_multiplicity
_atom_site_calc_flag
_atom_site_refinement_flags
_atom_site_disorder_assembly
_atom_site_disorder_group
S1 S 0.82512(17) 0.52751(16) 0.80913(9) 0.0782(7) Uani 1 1 d . . .
S2 S 0.78443(19) 0.27264(17) 0.82537(10) 0.0854(7) Uani 1 1 d . . .
O1 O 1.2264(6) 0.5820(6) 0.5288(3) 0.131(3) Uani 1 1 d D . .
H1OA H 1.1902 0.567 0.5636 0.196 Uiso 1 1 calc R . .
O2 O 1.4337(6) 0.6038(5) 0.6118(3) 0.106(2) Uani 1 1 d D . .
N1 N 1.0914(6) 0.5609(5) 0.6323(3) 0.088(2) Uani 1 1 d . . .
N2 N 1.0534(7) 0.3077(5) 0.6496(3) 0.0824(19) Uani 1 1 d . . .
C5 C 0.9413(8) 0.5538(6) 0.6162(4) 0.085(2) Uani 1 1 d . . .
H5 H 0.8936 0.5567 0.5679 0.102 Uiso 1 1 calc R . .
C4 C 0.8521(7) 0.5426(5) 0.6668(4) 0.074(2) Uani 1 1 d . . .
H4 H 0.7476 0.5365 0.6526 0.089 Uiso 1 1 calc R . .
C3 C 0.9201(6) 0.5406(5) 0.7390(3) 0.0627(18) Uani 1 1 d . . .
C2 C 1.0770(7) 0.5497(5) 0.7553(4) 0.071(2) Uani 1 1 d . . .
H2 H 1.1284 0.5481 0.8031 0.086 Uiso 1 1 calc R . .
C1 C 1.1555(7) 0.5609(5) 0.7014(4) 0.077(2) Uani 1 1 d . . .
H1 H 1.2599 0.569 0.714 0.092 Uiso 1 1 calc R . .
C6 C 0.6295(6) 0.5053(6) 0.7647(3) 0.076(2) Uani 1 1 d . . .
H6A H 0.5842 0.5636 0.7429 0.091 Uiso 1 1 calc R . .
H6B H 0.6266 0.4584 0.7269 0.091 Uiso 1 1 calc R . .
C7 C 0.5413(6) 0.4698(6) 0.8187(3) 0.0613(18) Uani 1 1 d . . .
C8 C 0.4764(7) 0.5322(6) 0.8579(4) 0.075(2) Uani 1 1 d . . .
H8 H 0.4912 0.5969 0.8515 0.09 Uiso 1 1 calc R . .
C9 C 0.3880(7) 0.5043(7) 0.9075(4) 0.073(2) Uani 1 1 d . . .
C10 C 0.3183(8) 0.5717(7) 0.9461(4) 0.106(3) Uani 1 1 d . . .
H10 H 0.3339 0.6365 0.9408 0.127 Uiso 1 1 calc R . .
C11 C 0.2274(10) 0.5400(11) 0.9913(5) 0.130(5) Uani 1 1 d . . .
H11 H 0.1829 0.5841 1.0172 0.156 Uiso 1 1 calc R . .
C12 C 0.2009(10) 0.4449(12) 0.9992(5) 0.136(6) Uani 1 1 d . . .
H12 H 0.1375 0.4255 1.0296 0.164 Uiso 1 1 calc R . .
C13 C 0.2676(8) 0.3774(8) 0.9623(4) 0.100(3) Uani 1 1 d . . .
H13 H 0.2495 0.313 0.968 0.12 Uiso 1 1 calc R . .
C14 C 0.3631(7) 0.4069(8) 0.9159(3) 0.075(2) Uani 1 1 d . . .
C15 C 0.4335(7) 0.3419(6) 0.8765(3) 0.070(2) Uani 1 1 d . . .
H15 H 0.4203 0.277 0.8829 0.084 Uiso 1 1 calc R . .
C16 C 0.5218(6) 0.3712(7) 0.8285(3) 0.066(2) Uani 1 1 d . . .
C17 C 0.5855(7) 0.2960(6) 0.7865(4) 0.080(2) Uani 1 1 d . . .
H17A H 0.5762 0.3167 0.7369 0.097 Uiso 1 1 calc R . .
H17B H 0.5277 0.2377 0.7864 0.097 Uiso 1 1 calc R . .
C18 C 0.8791(7) 0.2832(5) 0.7539(4) 0.0668(19) Uani 1 1 d . . .
C22 C 1.0387(7) 0.2914(5) 0.7724(4) 0.072(2) Uani 1 1 d . . .
H22 H 1.0888 0.289 0.8203 0.086 Uiso 1 1 calc R . .
C21 C 1.1173(7) 0.3027(5) 0.7190(4) 0.073(2) Uani 1 1 d . . .
H21 H 1.2223 0.3072 0.7317 0.088 Uiso 1 1 calc R . .
C20 C 0.9034(8) 0.2973(6) 0.6326(4) 0.092(3) Uani 1 1 d . . .
H20 H 0.8563 0.2982 0.5842 0.11 Uiso 1 1 calc R . .
C19 C 0.8171(7) 0.2854(6) 0.6823(4) 0.082(2) Uani 1 1 d . . .
H19 H 0.7128 0.2786 0.6673 0.098 Uiso 1 1 calc R . .
C23 C 1.3696(6) 0.5985(6) 0.5497(3) 0.079(2) Uani 1 1 d D . .
O3A O 1.8080(8) 0.6807(8) 0.4538(5) 0.081(3) Uani 0.64 1 d PD A 1
H3OA H 1.8489 0.6808 0.4189 0.121 Uiso 0.64 1 calc PR A 1
O4A O 1.6042(10) 0.6580(12) 0.3695(4) 0.094(4) Uani 0.64 1 d PD A 1
C24A C 1.4533(11) 0.6121(10) 0.4882(5) 0.063(4) Uani 0.64 1 d PD A 1
H24A H 1.4064 0.5913 0.4426 0.076 Uiso 0.64 1 calc PR A 1
C25A C 1.5873(12) 0.6512(9) 0.4957(5) 0.064(3) Uani 0.64 1 d PD A 1
H25A H 1.6365 0.6722 0.5409 0.076 Uiso 0.64 1 calc PR A 1
C26A C 1.6631(9) 0.6630(11) 0.4325(5) 0.061(4) Uani 0.64 1 d PD A 1
O3B O 1.7771(19) 0.611(2) 0.4479(10) 0.108(7) Uani 0.36 1 d PD B 2
H3OB H 1.7985 0.621 0.4085 0.162 Uiso 0.36 1 calc PR B 2
O4B O 1.556(2) 0.645(3) 0.3863(13) 0.127(10) Uani 0.36 1 d PD B 2
C24B C 1.403(2) 0.5486(16) 0.4860(17) 0.119(12) Uani 0.36 1 d PD . 2
H24B H 1.3468 0.5694 0.4388 0.142 Uiso 0.36 1 calc PR . 2
C25B C 1.575(2) 0.5623(13) 0.5017(12) 0.128(13) Uani 0.36 1 d PD . 2
H25B H 1.6084 0.5967 0.5471 0.153 Uiso 0.36 1 calc PR . 2
C26B C 1.630(2) 0.612(2) 0.4415(14) 0.110(14) Uani 0.36 1 d PD B 2

loop_
_atom_site_aniso_label
_atom_site_aniso_U_11
_atom_site_aniso_U_22
_atom_site_aniso_U_33
_atom_site_aniso_U_23
_atom_site_aniso_U_13
_atom_site_aniso_U_12
S1 0.0489(10) 0.1291(19) 0.0570(11) 0.0025(11) 0.0115(8) -0.0078(10)
S2 0.0547(11) 0.133(2) 0.0722(12) 0.0176(12) 0.0225(9) 0.0134(11)
O1 0.077(4) 0.251(8) 0.066(3) 0.007(4) 0.019(3) -0.052(4)
O2 0.079(3) 0.183(6) 0.057(3) -0.018(4) 0.016(3) -0.023(3)
N1 0.057(4) 0.138(6) 0.069(4) 0.011(4) 0.009(3) -0.024(3)
N2 0.071(4) 0.120(6) 0.062(4) 0.008(4) 0.028(3) 0.017(3)
C5 0.060(5) 0.133(8) 0.059(4) 0.010(4) 0.004(3) -0.024(4)
C4 0.050(4) 0.113(7) 0.059(5) 0.009(4) 0.012(3) -0.019(4)
C3 0.049(4) 0.076(5) 0.064(5) 0.002(4) 0.013(3) -0.015(3)
C2 0.051(4) 0.097(6) 0.064(4) 0.011(4) 0.007(3) -0.008(4)
C1 0.049(4) 0.099(7) 0.082(6) 0.006(4) 0.012(4) -0.009(4)
C6 0.048(4) 0.114(7) 0.065(4) 0.003(4) 0.009(3) -0.021(4)
C7 0.039(3) 0.088(6) 0.057(4) 0.001(4) 0.010(3) -0.004(4)
C8 0.052(4) 0.097(6) 0.073(5) -0.010(5) 0.002(4) 0.007(4)
C9 0.044(4) 0.118(8) 0.053(4) -0.013(5) 0.005(3) 0.012(4)
C10 0.056(5) 0.172(10) 0.081(6) -0.039(6) -0.009(4) 0.025(5)
C11 0.042(5) 0.269(17) 0.077(7) -0.045(9) 0.009(4) 0.016(7)
C12 0.049(5) 0.306(19) 0.057(5) -0.013(9) 0.017(4) -0.026(8)
C13 0.057(4) 0.184(10) 0.064(5) 0.004(6) 0.023(4) -0.011(5)
C14 0.039(4) 0.140(9) 0.048(4) 0.004(5) 0.011(3) 0.000(4)
C15 0.053(4) 0.099(6) 0.060(4) 0.015(4) 0.013(3) -0.002(4)
C16 0.032(3) 0.111(7) 0.054(4) 0.002(4) 0.006(3) 0.010(4)
C17 0.048(4) 0.115(7) 0.081(5) -0.002(5) 0.018(3) 0.004(4)
C18 0.059(4) 0.076(5) 0.066(5) 0.011(4) 0.014(3) 0.008(4)
C22 0.050(4) 0.096(6) 0.069(4) 0.005(4) 0.013(3) 0.007(4)
C21 0.057(4) 0.088(6) 0.078(5) 0.007(4) 0.024(4) 0.006(4)
C20 0.062(5) 0.151(8) 0.068(5) -0.002(5) 0.025(4) 0.026(5)
C19 0.051(4) 0.130(7) 0.065(5) -0.009(5) 0.012(4) 0.015(4)
C23 0.076(5) 0.097(7) 0.065(5) -0.004(5) 0.022(4) -0.012(4)
O3A 0.055(6) 0.135(10) 0.060(5) -0.013(6) 0.028(4) -0.029(5)
O4A 0.044(6) 0.188(11) 0.052(6) 0.004(6) 0.017(5) -0.027(7)
C24A 0.033(7) 0.113(12) 0.039(6) -0.020(7) -0.004(4) 0.007(7)
C25A 0.050(7) 0.101(11) 0.044(7) 0.001(7) 0.022(5) 0.007(7)
C26A 0.045(8) 0.094(13) 0.049(8) 0.006(7) 0.019(6) 0.008(8)
O3B 0.061(12) 0.19(2) 0.073(11) 0.016(15) 0.013(8) -0.026(13)
O4B 0.046(12) 0.23(3) 0.113(18) 0.067(17) 0.041(12) 0.007(15)
C24B 0.12(3) 0.10(3) 0.12(2) -0.05(2) -0.004(18) 0.00(2)
C25B 0.073(18) 0.24(5) 0.074(17) 0.05(3) 0.037(13) 0.03(2)
C26B 0.063(19) 0.09(3) 0.17(4) 0.03(2) -0.01(2) -0.002(16)

loop_
_geom_bond_atom_site_label_1
_geom_bond_atom_site_label_2
_geom_bond_distance
_geom_bond_site_symmetry_2
_geom_bond_publ_flag
S1 C3 1.730(6) . ?
S1 C6 1.821(6) . ?
S2 C18 1.746(6) . ?
S2 C17 1.826(6) . ?
O1 C23 1.292(4) . ?
O2 C23 1.204(4) . ?
N1 C1 1.322(8) . ?
N1 C5 1.329(8) . ?
N2 C21 1.327(8) . ?
N2 C20 1.333(8) . ?
C5 C4 1.378(9) . ?
C4 C3 1.382(8) . ?
C3 C2 1.391(8) . ?
C2 C1 1.363(9) . ?
C6 C7 1.501(8) . ?
C7 C8 1.356(9) . ?
C7 C16 1.413(10) . ?
C8 C9 1.405(10) . ?
C9 C14 1.402(10) . ?
C9 C10 1.417(10) . ?
C10 C11 1.373(13) . ?
C11 C12 1.372(16) . ?
C12 C13 1.386(14) . ?
C13 C14 1.410(9) . ?
C14 C15 1.409(10) . ?
C15 C16 1.386(8) . ?
C16 C17 1.505(9) . ?
C18 C19 1.361(9) . ?
C18 C22 1.415(8) . ?
C22 C21 1.355(8) . ?
C20 C19 1.346(9) . ?
C23 C24B 1.48(3) . ?
C23 C24A 1.522(8) . ?
O3A C26A 1.311(5) . ?
O4A C26A 1.209(5) . ?
C24A C25A 1.308(15) . ?
C25A C26A 1.501(9) . ?
O3B C26B 1.310(5) . ?
O4B C26B 1.209(5) . ?
C24B C25B 1.535(10) . ?
C24B C25B 1.582(14) 3_866 ?
C25B C26B 1.501(10) . ?
C25B C24B 1.582(14) 3_866 ?
